data_4344708
loop_
_publ_author_name
'Song, Li-Cheng'
'Xu, Kai-Kai'
'Han, Xiao-Feng'
'Zhang, Ji-Wei'

_publ_section_title
;
 Synthetic and Structural Studies of 2-Acylmethyl-6-R-Difunctionalized
 Pyridine Ligand-Containing Iron Complexes Related to [Fe]-Hydrogenase.
;
_journal_issue 3
_journal_name_full 'Inorganic chemistry'
_journal_page_first 1258
_journal_page_last 1269
_journal_paper_doi 10.1021/acs.inorgchem.5b02490
_journal_volume 55
_journal_year 2016
_chemical_formula_sum 'C12 H7 Fe N O5'
_chemical_formula_weight 301.04
_chemical_name_systematic
; 
 ? 
;
_space_group_IT_number 14
_symmetry_cell_setting monoclinic
_symmetry_space_group_name_Hall '-P 2yn'
_symmetry_space_group_name_H-M 'P 1 21/n 1'
_atom_sites_solution_hydrogens geom
_atom_sites_solution_primary direct
_atom_sites_solution_secondary difmap
_audit_creation_method SHELXL-97
_cell_angle_alpha 90.00
_cell_angle_beta 96.989(8)
_cell_angle_gamma 90.00
_cell_formula_units_Z 4
_cell_length_a 10.750(5)
_cell_length_b 8.546(3)
_cell_length_c 12.793(5)
_cell_measurement_reflns_used 4095
_cell_measurement_temperature 113(2)
_cell_measurement_theta_max 27.9
_cell_measurement_theta_min 1.6
_cell_volume 1166.6(8)
_computing_cell_refinement CrystalClear
_computing_data_collection CrystalClear
_computing_data_reduction CrystalClear
_computing_molecular_graphics 'Bruker SHELXTL'
_computing_publication_material 'CrystalStructure 3.8'
_computing_structure_refinement 'SHELXL-97 (Sheldrick, 1997)'
_computing_structure_solution 'SHELXS-97 (Sheldrick, 1990)'
_diffrn_ambient_temperature 113(2)
_diffrn_measured_fraction_theta_full 0.995
_diffrn_measured_fraction_theta_max 0.995
_diffrn_measurement_device_type 'Rigaku Saturn724 CCD'
_diffrn_measurement_method '\w and \f scans'
_diffrn_radiation_monochromator multilayer
_diffrn_radiation_source 'rotating anode'
_diffrn_radiation_type MoK\a
_diffrn_radiation_wavelength 0.71073
_diffrn_reflns_av_R_equivalents 0.0353
_diffrn_reflns_av_sigmaI/netI 0.0345
_diffrn_reflns_limit_h_max 13
_diffrn_reflns_limit_h_min -14
_diffrn_reflns_limit_k_max 11
_diffrn_reflns_limit_k_min -11
_diffrn_reflns_limit_l_max 16
_diffrn_reflns_limit_l_min -16
_diffrn_reflns_number 11625
_diffrn_reflns_theta_full 27.91
_diffrn_reflns_theta_max 27.91
_diffrn_reflns_theta_min 2.34
_exptl_absorpt_coefficient_mu 1.308
_exptl_absorpt_correction_T_max 0.8180
_exptl_absorpt_correction_T_min 0.7799
_exptl_absorpt_correction_type multi-scan
_exptl_absorpt_process_details CrystalClear
_exptl_crystal_colour Colorless
_exptl_crystal_density_diffrn 1.714
_exptl_crystal_density_method 'not measured'
_exptl_crystal_description Prism
_exptl_crystal_F_000 608
_exptl_crystal_size_max 0.20
_exptl_crystal_size_mid 0.18
_exptl_crystal_size_min 0.16
_refine_diff_density_max 0.248
_refine_diff_density_min -0.423
_refine_diff_density_rms 0.061
_refine_ls_extinction_method none
_refine_ls_goodness_of_fit_ref 1.025
_refine_ls_hydrogen_treatment mixed
_refine_ls_matrix_type full
_refine_ls_number_parameters 172
_refine_ls_number_reflns 2779
_refine_ls_number_restraints 2
_refine_ls_restrained_S_all 1.025
_refine_ls_R_factor_all 0.0294
_refine_ls_R_factor_gt 0.0240
_refine_ls_shift/su_max 0.001
_refine_ls_shift/su_mean 0.000
_refine_ls_structure_factor_coef Fsqd
_refine_ls_weighting_details 'calc w=1/[\s^2^(Fo^2^)+(0.0362P)^2^+0.0000P] where P=(Fo^2^+2Fc^2^)/3'
_refine_ls_weighting_scheme calc
_refine_ls_wR_factor_gt 0.0651
_refine_ls_wR_factor_ref 0.0666
_reflns_number_gt 2226
_reflns_number_total 2779
_reflns_threshold_expression >2sigma(I)
_cod_data_source_file ic5b02490_si_002.cif
_cod_data_source_block 12
_cod_depositor_comments
;
The following automatic conversions were performed:

'_symmetry_cell_setting' value 'Monoclinic' changed to 'monoclinic'
according to
/usr/data/users/saulius/crontab/automatic-downloads/current/ACS/lib/dictionaries/cif_core.dic
dictionary named 'cif_core.dic' version 2.4.2 from 2011-04-26.

Automatic conversion script
Id: cif_fix_values 4268 2015-11-12 08:31:59Z antanas 
;
_cod_original_cell_volume 1166.5(9)
_cod_original_sg_symbol_H-M P2(1)/n
_cod_database_code 4344708

loop_
_symmetry_equiv_pos_as_xyz
'x, y, z'
'-x+1/2, y+1/2, -z+1/2'
'-x, -y, -z'
'x-1/2, -y-1/2, z-1/2'

loop_
_atom_site_label
_atom_site_type_symbol
_atom_site_fract_x
_atom_site_fract_y
_atom_site_fract_z
_atom_site_U_iso_or_equiv
_atom_site_adp_type
_atom_site_occupancy
_atom_site_symmetry_multiplicity
_atom_site_calc_flag
_atom_site_refinement_flags
Fe1 Fe 0.999443(17) 0.15425(2) 0.743558(14) 0.01388(8) Uani 1 1 d .
O1 O 0.93057(10) 0.27630(15) 0.94436(8) 0.0284(3) Uani 1 1 d U
O2 O 1.07412(11) -0.14194(13) 0.84521(8) 0.0289(3) Uani 1 1 d U
O3 O 1.12069(10) 0.06299(13) 0.55824(8) 0.0277(3) Uani 1 1 d .
O4 O 1.24638(9) 0.27450(13) 0.83386(8) 0.0233(2) Uani 1 1 d .
O5 O 0.79495(10) -0.07219(13) 0.69756(8) 0.0246(2) Uani 1 1 d .
N1 N 0.92846(11) 0.33941(13) 0.66693(9) 0.0147(3) Uani 1 1 d .
C1 C 0.94981(13) 0.22783(18) 0.86546(11) 0.0191(3) Uani 1 1 d U
C2 C 1.04849(14) -0.02383(18) 0.80643(11) 0.0200(3) Uani 1 1 d U
C3 C 1.07274(13) 0.09636(17) 0.62953(11) 0.0177(3) Uani 1 1 d .
C4 C 1.14630(14) 0.30011(18) 0.78274(11) 0.0177(3) Uani 1 1 d .
C5 C 1.11700(14) 0.46652(18) 0.74180(12) 0.0234(3) Uani 1 1 d .
H5A H 1.1139 0.5380 0.8023 0.028 Uiso 1 1 calc R
H5B H 1.1851 0.5025 0.7020 0.028 Uiso 1 1 calc R
C6 C 0.99495(13) 0.47405(17) 0.67210(12) 0.0180(3) Uani 1 1 d .
C7 C 0.94857(14) 0.60475(18) 0.61656(12) 0.0226(3) Uani 1 1 d .
H7 H 0.9952 0.6994 0.6199 0.027 Uiso 1 1 calc R
C8 C 0.83278(14) 0.5950(2) 0.55596(12) 0.0245(4) Uani 1 1 d .
H8 H 0.7993 0.6834 0.5172 0.029 Uiso 1 1 calc R
C9 C 0.76625(14) 0.45643(18) 0.55207(11) 0.0222(3) Uani 1 1 d .
H9 H 0.6872 0.4489 0.5102 0.027 Uiso 1 1 calc R
C10 C 0.81528(13) 0.32888(17) 0.60931(11) 0.0169(3) Uani 1 1 d .
C11 C 0.75156(14) 0.17466(17) 0.61646(12) 0.0202(3) Uani 1 1 d .
H11A H 0.7315 0.1304 0.5449 0.024 Uiso 1 1 calc R
H11B H 0.6718 0.1902 0.6465 0.024 Uiso 1 1 calc R
C12 C 0.83421(13) 0.05867(17) 0.68556(10) 0.0168(3) Uani 1 1 d .

loop_
_atom_site_aniso_label
_atom_site_aniso_U_11
_atom_site_aniso_U_22
_atom_site_aniso_U_33
_atom_site_aniso_U_23
_atom_site_aniso_U_13
_atom_site_aniso_U_12
Fe1 0.01599(13) 0.01131(12) 0.01419(11) 0.00101(8) 0.00129(8) -0.00077(8)
O1 0.0304(6) 0.0379(7) 0.0175(5) -0.0027(5) 0.0046(5) -0.0009(5)
O2 0.0410(7) 0.0187(6) 0.0258(6) 0.0073(5) -0.0003(5) 0.0019(5)
O3 0.0361(7) 0.0247(6) 0.0240(6) 0.0022(5) 0.0109(5) 0.0065(5)
O4 0.0192(5) 0.0200(6) 0.0293(6) -0.0021(5) -0.0037(5) 0.0006(5)
O5 0.0286(6) 0.0204(6) 0.0242(5) 0.0021(5) 0.0000(5) -0.0088(5)
N1 0.0169(6) 0.0127(6) 0.0150(5) 0.0003(5) 0.0034(5) 0.0010(5)
C1 0.0167(7) 0.0189(8) 0.0208(7) 0.0035(6) -0.0007(6) -0.0022(6)
C2 0.0224(8) 0.0211(8) 0.0159(7) -0.0003(6) -0.0002(6) -0.0042(6)
C3 0.0201(8) 0.0112(7) 0.0212(7) 0.0032(6) -0.0004(6) 0.0004(6)
C4 0.0194(7) 0.0156(7) 0.0186(7) -0.0019(6) 0.0045(6) -0.0004(6)
C5 0.0209(8) 0.0146(7) 0.0335(8) 0.0022(6) -0.0011(7) -0.0027(6)
C6 0.0189(7) 0.0141(7) 0.0219(7) 0.0001(6) 0.0056(6) 0.0004(6)
C7 0.0254(8) 0.0147(7) 0.0291(8) 0.0035(6) 0.0083(7) 0.0015(6)
C8 0.0260(8) 0.0214(8) 0.0269(8) 0.0094(7) 0.0066(7) 0.0083(7)
C9 0.0217(8) 0.0250(9) 0.0192(7) 0.0031(6) 0.0006(6) 0.0053(7)
C10 0.0176(7) 0.0192(8) 0.0146(6) -0.0015(6) 0.0042(6) 0.0024(6)
C11 0.0178(7) 0.0197(8) 0.0223(7) -0.0018(6) -0.0004(6) 0.0000(6)
C12 0.0196(7) 0.0189(8) 0.0124(6) -0.0017(6) 0.0037(5) -0.0016(6)

loop_
_atom_type_symbol
_atom_type_description
_atom_type_scat_dispersion_real
_atom_type_scat_dispersion_imag
_atom_type_scat_source
C C 0.0033 0.0016 'International Tables Vol C Tables 4.2.6.8 and 6.1.1.4'
H H 0.0000 0.0000 'International Tables Vol C Tables 4.2.6.8 and 6.1.1.4'
N N 0.0061 0.0033 'International Tables Vol C Tables 4.2.6.8 and 6.1.1.4'
O O 0.0106 0.0060 'International Tables Vol C Tables 4.2.6.8 and 6.1.1.4'
Fe Fe 0.3463 0.8444 'International Tables Vol C Tables 4.2.6.8 and 6.1.1.4'

loop_
_geom_angle_atom_site_label_1
_geom_angle_atom_site_label_2
_geom_angle_atom_site_label_3
_geom_angle
C2 Fe1 C3 89.80(7)
C2 Fe1 C1 90.56(7)
C3 Fe1 C1 170.71(6)
C2 Fe1 N1 173.69(6)
C3 Fe1 N1 89.93(6)
C1 Fe1 N1 90.73(6)
C2 Fe1 C12 91.11(7)
C3 Fe1 C12 92.47(6)
C1 Fe1 C12 96.80(6)
N1 Fe1 C12 82.60(6)
C2 Fe1 C4 103.67(7)
C3 Fe1 C4 88.00(6)
C1 Fe1 C4 82.90(6)
N1 Fe1 C4 82.62(6)
C12 Fe1 C4 165.22(6)
C10 N1 C6 121.38(12)
C10 N1 Fe1 119.28(10)
C6 N1 Fe1 119.33(10)
O1 C1 Fe1 173.49(13)
O2 C2 Fe1 176.42(14)
O3 C3 Fe1 178.35(13)
O4 C4 C5 118.98(13)
O4 C4 Fe1 129.62(12)
C5 C4 Fe1 111.36(10)
C6 C5 C4 111.85(12)
C6 C5 H5A 109.2
C4 C5 H5A 109.2
C6 C5 H5B 109.2
C4 C5 H5B 109.2
H5A C5 H5B 107.9
N1 C6 C7 120.43(14)
N1 C6 C5 114.39(13)
C7 C6 C5 125.18(14)
C6 C7 C8 118.77(15)
C6 C7 H7 120.6
C8 C7 H7 120.6
C9 C8 C7 119.84(15)
C9 C8 H8 120.1
C7 C8 H8 120.1
C8 C9 C10 119.66(14)
C8 C9 H9 120.2
C10 C9 H9 120.2
N1 C10 C9 119.90(14)
N1 C10 C11 114.59(12)
C9 C10 C11 125.49(14)
C10 C11 C12 111.54(12)
C10 C11 H11A 109.3
C12 C11 H11A 109.3
C10 C11 H11B 109.3
C12 C11 H11B 109.3
H11A C11 H11B 108.0
O5 C12 C11 118.83(13)
O5 C12 Fe1 129.28(11)
C11 C12 Fe1 111.88(10)

loop_
_geom_bond_atom_site_label_1
_geom_bond_atom_site_label_2
_geom_bond_distance
Fe1 C2 1.7713(17)
Fe1 C3 1.8092(16)
Fe1 C1 1.8206(16)
Fe1 N1 1.9660(13)
Fe1 C12 2.0129(16)
Fe1 C4 2.0260(16)
O1 C1 1.1330(18)
O2 C2 1.1435(18)
O3 C3 1.1371(17)
O4 C4 1.2089(17)
O5 C12 1.2116(18)
N1 C10 1.3466(19)
N1 C6 1.3518(19)
C4 C5 1.535(2)
C5 C6 1.495(2)
C5 H5A 0.9900
C5 H5B 0.9900
C6 C7 1.384(2)
C7 C8 1.387(2)
C7 H7 0.9500
C8 C9 1.381(2)
C8 H8 0.9500
C9 C10 1.381(2)
C9 H9 0.9500
C10 C11 1.493(2)
C11 C12 1.537(2)
C11 H11A 0.9900
C11 H11B 0.9900

loop_
_geom_torsion_atom_site_label_1
_geom_torsion_atom_site_label_2
_geom_torsion_atom_site_label_3
_geom_torsion_atom_site_label_4
_geom_torsion
C2 Fe1 N1 C10 2.1(6)
C3 Fe1 N1 C10 89.61(11)
C1 Fe1 N1 C10 -99.66(11)
C12 Fe1 N1 C10 -2.89(10)
C4 Fe1 N1 C10 177.60(11)
C2 Fe1 N1 C6 -177.0(5)
C3 Fe1 N1 C6 -89.56(12)
C1 Fe1 N1 C6 81.17(11)
C12 Fe1 N1 C6 177.94(11)
C4 Fe1 N1 C6 -1.57(11)
C2 Fe1 C1 O1 78.0(12)
C3 Fe1 C1 O1 -14.2(15)
N1 Fe1 C1 O1 -108.2(12)
C12 Fe1 C1 O1 169.1(12)
C4 Fe1 C1 O1 -25.7(12)
C3 Fe1 C2 O2 -96(2)
C1 Fe1 C2 O2 93(2)
N1 Fe1 C2 O2 -9(3)
C12 Fe1 C2 O2 -4(2)
C4 Fe1 C2 O2 176(2)
C2 Fe1 C3 O3 -118(5)
C1 Fe1 C3 O3 -25(5)
N1 Fe1 C3 O3 69(5)
C12 Fe1 C3 O3 151(5)
C4 Fe1 C3 O3 -14(5)
C2 Fe1 C4 O4 2.07(15)
C3 Fe1 C4 O4 -87.23(14)
C1 Fe1 C4 O4 90.92(14)
N1 Fe1 C4 O4 -177.41(14)
C12 Fe1 C4 O4 -179.33(17)
C2 Fe1 C4 C5 -175.62(10)
C3 Fe1 C4 C5 95.08(11)
C1 Fe1 C4 C5 -86.77(11)
N1 Fe1 C4 C5 4.89(10)
C12 Fe1 C4 C5 3.0(3)
O4 C4 C5 C6 174.70(13)
Fe1 C4 C5 C6 -7.33(15)
C10 N1 C6 C7 -0.9(2)
Fe1 N1 C6 C7 178.21(10)
C10 N1 C6 C5 178.47(12)
Fe1 N1 C6 C5 -2.38(17)
C4 C5 C6 N1 6.36(18)
C4 C5 C6 C7 -174.27(14)
N1 C6 C7 C8 0.2(2)
C5 C6 C7 C8 -179.15(14)
C6 C7 C8 C9 0.0(2)
C7 C8 C9 C10 0.5(2)
C6 N1 C10 C9 1.5(2)
Fe1 N1 C10 C9 -177.70(10)
C6 N1 C10 C11 -177.01(12)
Fe1 N1 C10 C11 3.83(16)
C8 C9 C10 N1 -1.2(2)
C8 C9 C10 C11 177.07(14)
N1 C10 C11 C12 -2.58(17)
C9 C10 C11 C12 179.05(13)
C10 C11 C12 O5 -179.23(13)
C10 C11 C12 Fe1 0.36(15)
C2 Fe1 C12 O5 1.27(14)
C3 Fe1 C12 O5 91.11(14)
C1 Fe1 C12 O5 -89.43(14)
N1 Fe1 C12 O5 -179.28(14)
C4 Fe1 C12 O5 -177.37(17)
C2 Fe1 C12 C11 -178.27(10)
C3 Fe1 C12 C11 -88.42(11)
C1 Fe1 C12 C11 91.03(10)
N1 Fe1 C12 C11 1.18(9)
C4 Fe1 C12 C11 3.1(3)
